data_4313282
loop_
_publ_author_name
'Quan-Ming Wang'
'Thomas C. W. Mak'

_publ_section_title
;
 Assembly of Discrete, One-, Two-, and Three-Dimensional Silver(I)
 Supramolecular Complexes Containing Encapsulated Acetylide Dianion with
 Nitrogen-Donor Spacers
;
_journal_name_full 'Inorganic Chemistry'
_journal_page_first 1637
_journal_page_last 1643
_journal_paper_doi 10.1021/ic026019f
_journal_volume 42
_journal_year 2003
_chemical_formula_sum 'C18 H8 Ag6 F12 N4 O8'
_chemical_formula_weight 1283.50
_chemical_name_systematic
; 
 ? 
;
_space_group_IT_number 61
_symmetry_cell_setting orthorhombic
_symmetry_space_group_name_Hall '-P 2ac 2ab'
_symmetry_space_group_name_H-M 'P b c a'
_atom_sites_solution_hydrogens geom
_atom_sites_solution_primary direct
_atom_sites_solution_secondary difmap
_audit_creation_method SHELXL-97
_cell_angle_alpha 90.00
_cell_angle_beta 90.00
_cell_angle_gamma 90.00
_cell_formula_units_Z 16
_cell_length_a 23.9793(10)
_cell_length_b 20.8297(8)
_cell_length_c 24.3422(10)
_cell_measurement_temperature 293(2)
_cell_volume 12158.5(9)
_computing_structure_refinement 'SHELXL-97 (Sheldrick, 1997)'
_computing_structure_solution 'SHELXS-97 (Sheldrick, 1990)'
_diffrn_ambient_temperature 293(2)
_diffrn_measured_fraction_theta_full 0.998
_diffrn_measured_fraction_theta_max 0.998
_diffrn_radiation_monochromator graphite
_diffrn_radiation_source 'fine-focus sealed tube'
_diffrn_radiation_type MoK\a
_diffrn_radiation_wavelength 0.71073
_diffrn_reflns_av_R_equivalents 0.0908
_diffrn_reflns_av_sigmaI/netI 0.0576
_diffrn_reflns_limit_h_max 31
_diffrn_reflns_limit_h_min -28
_diffrn_reflns_limit_k_max 27
_diffrn_reflns_limit_k_min -27
_diffrn_reflns_limit_l_max 27
_diffrn_reflns_limit_l_min -32
_diffrn_reflns_number 78844
_diffrn_reflns_theta_full 28.01
_diffrn_reflns_theta_max 28.01
_diffrn_reflns_theta_min 1.54
_exptl_absorpt_coefficient_mu 3.912
_exptl_absorpt_correction_T_max 1.000
_exptl_absorpt_correction_T_min 0.420
_exptl_absorpt_correction_type SADABS
_exptl_crystal_colour colorless
_exptl_crystal_density_diffrn 2.805
_exptl_crystal_density_method 'not measured'
_exptl_crystal_description block
_exptl_crystal_F_000 9568
_exptl_crystal_size_max 0.40
_exptl_crystal_size_mid 0.30
_exptl_crystal_size_min 0.20
_refine_diff_density_max 1.908
_refine_diff_density_min -1.188
_refine_diff_density_rms 0.205
_refine_ls_extinction_method none
_refine_ls_goodness_of_fit_ref 0.971
_refine_ls_hydrogen_treatment mixed
_refine_ls_matrix_type full
_refine_ls_number_parameters 1027
_refine_ls_number_reflns 14662
_refine_ls_number_restraints 115
_refine_ls_restrained_S_all 0.971
_refine_ls_R_factor_all 0.0874
_refine_ls_R_factor_gt 0.0544
_refine_ls_shift/su_max 0.001
_refine_ls_shift/su_mean 0.000
_refine_ls_structure_factor_coef Fsqd
_refine_ls_weighting_details 'calc w=1/[\s^2^(Fo^2^)+(0.0897P)^2^+0.0000P] where P=(Fo^2^+2Fc^2^)/3'
_refine_ls_weighting_scheme calc
_refine_ls_wR_factor_gt 0.1337
_refine_ls_wR_factor_ref 0.1502
_reflns_number_gt 9339
_reflns_number_total 14662
_reflns_threshold_expression >2sigma(I)
_cod_data_source_file ic026019fsi20021222_111119_1.cif
_cod_data_source_block complex1
_cod_depositor_comments
;
The following automatic conversions were performed:

'_symmetry_cell_setting' value 'Orthorhombic' changed to
'orthorhombic' according to the built-in table from CIF Core
dictionary named 'cif_core.dic' version 2.4.1 from 2010-06-29.

Automatic conversion script
Id: cif_fix_values 1646 2011-03-28 12:23:43Z adriana 
;
_cod_database_code 4313282

loop_
_symmetry_equiv_pos_as_xyz
'x, y, z'
'-x+1/2, -y, z+1/2'
'-x, y+1/2, -z+1/2'
'x+1/2, -y+1/2, -z'
'-x, -y, -z'
'x-1/2, y, -z-1/2'
'x, -y-1/2, z-1/2'
'-x-1/2, y-1/2, z'

loop_
_atom_site_label
_atom_site_type_symbol
_atom_site_fract_x
_atom_site_fract_y
_atom_site_fract_z
_atom_site_U_iso_or_equiv
_atom_site_adp_type
_atom_site_occupancy
_atom_site_symmetry_multiplicity
_atom_site_calc_flag
_atom_site_refinement_flags
_atom_site_disorder_assembly
_atom_site_disorder_group
Ag1 Ag 0.15920(2) 0.29712(3) 0.03430(3) 0.04950(16) Uani 1 1 d . . .
Ag2 Ag 0.23772(3) 0.25349(3) 0.11947(2) 0.04785(16) Uani 1 1 d . . .
Ag3 Ag 0.20648(3) 0.16235(3) 0.02716(3) 0.05293(17) Uani 1 1 d . . .
Ag4 Ag 0.25010(3) 0.34910(3) -0.05383(2) 0.04775(15) Uani 1 1 d . . .
Ag5 Ag 0.36373(2) 0.28257(4) -0.01190(3) 0.05999(19) Uani 1 1 d . . .
Ag6 Ag 0.29175(3) 0.20778(3) -0.08581(2) 0.05120(17) Uani 1 1 d . . .
Ag7 Ag 0.26421(2) 0.37290(3) 0.06083(2) 0.04464(15) Uani 1 1 d . . .
Ag8 Ag 0.27530(3) 0.51835(3) 0.09521(2) 0.05643(18) Uani 1 1 d . . .
Ag9 Ag 0.35249(3) 0.46210(5) -0.00690(4) 0.0799(3) Uani 1 1 d . . .
Ag10 Ag 0.23034(3) 0.46794(3) -0.11043(2) 0.05230(17) Uani 1 1 d . . .
Ag11 Ag 0.14680(3) 0.45059(3) -0.00997(3) 0.05645(18) Uani 1 1 d . . .
Ag12 Ag 0.21070(3) 0.57536(3) -0.02518(3) 0.05172(16) Uani 1 1 d . . .
C1 C 0.2475(3) 0.2660(4) 0.0308(3) 0.0387(15) Uani 1 1 d . . .
C2 C 0.2756(3) 0.2529(3) -0.0090(3) 0.0390(16) Uani 1 1 d . . .
C3 C 0.2620(3) 0.4780(4) 0.0168(3) 0.0423(16) Uani 1 1 d . . .
C4 C 0.2412(4) 0.4590(4) -0.0234(3) 0.051(2) Uani 1 1 d . . .
O11 O 0.1772(2) 0.3301(4) -0.1184(3) 0.0730(19) Uani 1 1 d . . .
O12 O 0.1145(2) 0.3480(3) -0.0529(3) 0.0620(15) Uani 1 1 d . . .
O21 O 0.3946(2) 0.3671(3) 0.0560(2) 0.0553(14) Uani 1 1 d . . .
O22 O 0.3353(2) 0.3769(3) 0.1260(2) 0.0584(15) Uani 1 1 d . . .
O31 O 0.2259(2) 0.1023(3) -0.0998(2) 0.0572(14) Uani 1 1 d . . .
O32 O 0.1553(3) 0.1138(3) -0.0412(3) 0.0713(19) Uani 1 1 d . . .
O41 O 0.1513(2) 0.6228(3) 0.0334(2) 0.0519(13) Uani 1 1 d . . .
O42 O 0.2153(2) 0.6302(3) 0.1008(3) 0.0579(15) Uani 1 1 d . . .
O51 O 0.3061(2) 0.3558(3) -0.1339(2) 0.0602(15) Uani 1 1 d . . .
O52 O 0.3791(3) 0.3774(3) -0.0798(3) 0.0644(16) Uani 1 1 d . . .
O61 O 0.2035(2) 0.3973(4) 0.1367(2) 0.0672(17) Uani 1 1 d . . .
O62 O 0.1279(2) 0.3905(3) 0.0839(2) 0.0547(14) Uani 1 1 d . . .
O71 O 0.3552(3) 0.0472(4) -0.0962(3) 0.081(2) Uani 1 1 d . . .
O72 O 0.3734(3) 0.1500(3) -0.1136(3) 0.0682(17) Uani 1 1 d . . .
O81 O 0.1441(2) 0.1183(3) 0.0907(3) 0.0644(16) Uani 1 1 d . . .
O82 O 0.1538(3) 0.2005(3) 0.1488(3) 0.074(2) Uani 1 1 d . . .
C11 C 0.1301(3) 0.3348(4) -0.1001(3) 0.0498(19) Uani 1 1 d D . .
C12 C 0.0839(4) 0.3217(5) -0.1408(4) 0.099(4) Uani 1 1 d D . .
C21 C 0.3821(3) 0.3746(4) 0.1043(3) 0.0433(17) Uani 1 1 d D . .
C22 C 0.4299(3) 0.3823(4) 0.1443(3) 0.076(3) Uani 1 1 d D . .
C31 C 0.1765(3) 0.1036(4) -0.0861(3) 0.0443(17) Uani 1 1 d D . .
C32 C 0.1357(3) 0.0850(5) -0.1305(3) 0.082(3) Uani 1 1 d D . .
C41 C 0.1677(3) 0.6346(3) 0.0815(3) 0.0427(17) Uani 1 1 d D . .
C42 C 0.1238(3) 0.6633(3) 0.1185(3) 0.063(2) Uani 1 1 d D . .
C51 C 0.3554(3) 0.3708(4) -0.1246(3) 0.053(2) Uani 1 1 d D . .
C52 C 0.3922(3) 0.3738(4) -0.1741(3) 0.084(3) Uani 1 1 d D . .
C61 C 0.1542(3) 0.4076(4) 0.1248(3) 0.0493(19) Uani 1 1 d D . .
C62 C 0.1226(3) 0.4475(5) 0.1648(4) 0.091(4) Uani 1 1 d D . .
C71 C 0.3806(3) 0.0918(5) -0.1168(3) 0.052(2) Uani 1 1 d D . .
C72 C 0.4307(3) 0.0718(4) -0.1513(3) 0.079(3) Uani 1 1 d D . .
C81 C 0.1317(3) 0.1523(5) 0.1308(3) 0.054(2) Uani 1 1 d D . .
C82 C 0.0815(4) 0.1286(4) 0.1612(4) 0.099(4) Uani 1 1 d D . .
F11 F 0.0672(18) 0.3762(9) -0.1632(13) 0.191(17) Uani 0.50 1 d PD . .
F12 F 0.0396(7) 0.2937(14) -0.1190(8) 0.117(6) Uani 0.50 1 d PD . .
F13 F 0.0981(8) 0.2911(12) -0.1860(7) 0.099(6) Uani 0.50 1 d PD . .
F11' F 0.0401(10) 0.359(2) -0.1323(16) 0.21(2) Uani 0.50 1 d PD . .
F12' F 0.0793(17) 0.2588(6) -0.1449(18) 0.224(16) Uani 0.50 1 d PD . .
F13' F 0.0988(11) 0.343(2) -0.1897(8) 0.23(2) Uani 0.50 1 d PD . .
F21 F 0.4792(6) 0.363(3) 0.1274(14) 0.161(15) Uani 0.50 1 d PD . .
F22 F 0.4339(17) 0.4410(9) 0.164(2) 0.174(14) Uani 0.50 1 d PD . .
F23 F 0.4239(11) 0.349(2) 0.1900(11) 0.131(9) Uani 0.50 1 d PD . .
F21' F 0.4679(10) 0.4236(17) 0.1274(13) 0.122(8) Uani 0.50 1 d PD . .
F22' F 0.4155(9) 0.404(3) 0.1929(8) 0.137(10) Uani 0.50 1 d PD . .
F23' F 0.4595(13) 0.3290(10) 0.1465(18) 0.144(13) Uani 0.50 1 d PD . .
F31 F 0.1362(13) 0.0222(5) -0.1370(10) 0.132(10) Uani 0.50 1 d PD . .
F32 F 0.1491(10) 0.1068(12) -0.1795(5) 0.107(7) Uani 0.50 1 d PD . .
F33 F 0.0841(5) 0.102(2) -0.1193(12) 0.166(13) Uani 0.50 1 d PD . .
F31' F 0.1583(11) 0.054(3) -0.1719(12) 0.214(19) Uani 0.50 1 d PD . .
F32' F 0.1130(11) 0.1370(8) -0.1518(13) 0.169(14) Uani 0.50 1 d PD . .
F33' F 0.0902(8) 0.0544(14) -0.1158(8) 0.106(7) Uani 0.50 1 d PD . .
F41 F 0.1342(4) 0.6529(5) 0.1709(2) 0.134(3) Uani 1 1 d D . .
F42 F 0.0735(2) 0.6423(5) 0.1080(4) 0.160(5) Uani 1 1 d D . .
F43 F 0.1209(4) 0.7262(3) 0.1137(3) 0.124(3) Uani 1 1 d D . .
F51 F 0.3660(3) 0.3900(7) -0.2194(3) 0.196(6) Uani 1 1 d D . .
F52 F 0.4174(4) 0.3189(5) -0.1842(5) 0.185(5) Uani 1 1 d D . .
F53 F 0.4340(3) 0.4143(4) -0.1711(3) 0.110(2) Uani 1 1 d D . .
F61 F 0.0809(9) 0.4797(11) 0.1427(8) 0.141(11) Uani 0.50 1 d PD . .
F62 F 0.1494(9) 0.4892(11) 0.1955(13) 0.152(15) Uani 0.50 1 d PD . .
F63 F 0.0969(11) 0.4087(11) 0.1992(12) 0.208(17) Uani 0.50 1 d PD . .
F61' F 0.1148(19) 0.5063(8) 0.1461(10) 0.234(19) Uani 0.50 1 d PD . .
F62' F 0.1487(8) 0.4547(14) 0.2120(6) 0.118(9) Uani 0.50 1 d PD . .
F63' F 0.0723(7) 0.4282(18) 0.1785(11) 0.177(17) Uani 0.50 1 d PD . .
F71 F 0.4747(5) 0.0659(16) -0.1192(6) 0.119(8) Uani 0.50 1 d PD . .
F72 F 0.4461(10) 0.1160(10) -0.1869(10) 0.119(8) Uani 0.50 1 d PD . .
F73 F 0.4264(12) 0.0184(10) -0.1794(13) 0.204(19) Uani 0.50 1 d PD . .
F71' F 0.4707(10) 0.1146(10) -0.1564(17) 0.198(19) Uani 0.50 1 d PD . .
F72' F 0.4151(9) 0.0583(18) -0.2019(6) 0.148(11) Uani 0.50 1 d PD . .
F73' F 0.4554(12) 0.0191(11) -0.1339(11) 0.146(11) Uani 0.50 1 d PD . .
F81 F 0.0953(10) 0.0876(11) 0.2003(8) 0.176(13) Uani 0.50 1 d PD . .
F82 F 0.0576(7) 0.1757(6) 0.1888(7) 0.109(6) Uani 0.50 1 d PD . .
F83 F 0.0405(8) 0.1013(14) 0.1340(9) 0.27(3) Uani 0.50 1 d PD . .
F81' F 0.0809(9) 0.0654(5) 0.1633(10) 0.166(12) Uani 0.50 1 d PD . .
F82' F 0.0712(12) 0.1481(12) 0.2114(6) 0.27(3) Uani 0.50 1 d PD . .
F83' F 0.0370(5) 0.1428(9) 0.1315(8) 0.126(8) Uani 0.50 1 d PD . .
N1 N 0.2776(2) 0.5248(3) 0.1860(2) 0.0430(14) Uani 1 1 d . . .
N2 N 0.2732(3) 0.5296(3) 0.3001(2) 0.0452(15) Uani 1 1 d . . .
C01 C 0.2857(4) 0.4727(4) 0.2165(3) 0.053(2) Uani 1 1 d . . .
H01A H 0.2933 0.4339 0.1993 0.063 Uiso 1 1 calc R . .
C02 C 0.2831(4) 0.4748(4) 0.2733(3) 0.056(2) Uani 1 1 d . . .
H02A H 0.2884 0.4373 0.2933 0.067 Uiso 1 1 calc R . .
C03 C 0.2656(4) 0.5819(4) 0.2697(3) 0.0489(19) Uani 1 1 d . . .
H03A H 0.2587 0.6210 0.2869 0.059 Uiso 1 1 calc R . .
C04 C 0.2678(3) 0.5796(4) 0.2130(3) 0.0478(18) Uani 1 1 d . . .
H04A H 0.2622 0.6171 0.1931 0.057 Uiso 1 1 calc R . .
N3 N 0.0695(2) 0.2591(4) 0.0367(3) 0.0542(17) Uani 1 1 d . . .
N4 N -0.0432(3) 0.2368(3) 0.0229(3) 0.0541(17) Uani 1 1 d . . .
C05 C 0.0325(4) 0.2824(6) 0.0699(4) 0.077(3) Uani 1 1 d . . .
H05A H 0.0443 0.3074 0.0994 0.093 Uiso 1 1 calc R . .
C06 C -0.0236(4) 0.2714(6) 0.0632(5) 0.083(3) Uani 1 1 d . . .
H06A H -0.0484 0.2893 0.0882 0.099 Uiso 1 1 calc R . .
C07 C -0.0068(4) 0.2104(5) -0.0093(4) 0.076(3) Uani 1 1 d . . .
H07A H -0.0189 0.1837 -0.0375 0.091 Uiso 1 1 calc R . .
C08 C 0.0498(4) 0.2211(5) -0.0025(4) 0.072(3) Uani 1 1 d . . .
H08A H 0.0748 0.2009 -0.0261 0.086 Uiso 1 1 calc R . .
N5 N 0.2554(3) 0.2685(3) 0.2090(2) 0.0443(15) Uani 1 1 d . . .
N6 N 0.2750(3) 0.2857(3) 0.3208(2) 0.0438(15) Uani 1 1 d . . .
C09 C 0.3053(4) 0.2808(4) 0.2290(3) 0.055(2) Uani 1 1 d . . .
H09A H 0.3351 0.2843 0.2046 0.067 Uiso 1 1 calc R . .
C010 C 0.3154(3) 0.2886(4) 0.2838(3) 0.053(2) Uani 1 1 d . . .
H01B H 0.3517 0.2962 0.2955 0.063 Uiso 1 1 calc R . .
C011 C 0.2236(4) 0.2736(4) 0.3010(3) 0.056(2) Uani 1 1 d . . .
H01C H 0.1937 0.2708 0.3253 0.068 Uiso 1 1 calc R . .
C012 C 0.2146(3) 0.2654(4) 0.2460(3) 0.0505(19) Uani 1 1 d . . .
H01D H 0.1784 0.2573 0.2339 0.061 Uiso 1 1 calc R . .
N7 N 0.0556(3) 0.4830(3) -0.0032(3) 0.0504(16) Uani 1 1 d . . .
C013 C 0.0150(4) 0.4416(5) -0.0147(5) 0.071(3) Uani 1 1 d . . .
H01E H 0.0241 0.4002 -0.0257 0.085 Uiso 1 1 calc R . .
C014 C 0.0401(3) 0.5414(5) 0.0105(4) 0.069(3) Uani 1 1 d . . .
H01F H 0.0673 0.5721 0.0176 0.083 Uiso 1 1 calc R . .
N8 N 0.4433(3) 0.4893(3) -0.0053(3) 0.0493(16) Uani 1 1 d . . .
C015 C 0.4811(4) 0.4542(5) -0.0315(4) 0.070(3) Uani 1 1 d . . .
H01G H 0.4692 0.4214 -0.0546 0.084 Uiso 1 1 calc R . .
C016 C 0.4625(4) 0.5349(5) 0.0255(4) 0.070(3) Uani 1 1 d . . .
H01H H 0.4374 0.5611 0.0441 0.083 Uiso 1 1 calc R . .

loop_
_atom_site_aniso_label
_atom_site_aniso_U_11
_atom_site_aniso_U_22
_atom_site_aniso_U_33
_atom_site_aniso_U_23
_atom_site_aniso_U_13
_atom_site_aniso_U_12
Ag1 0.0267(3) 0.0638(4) 0.0580(4) -0.0025(3) -0.0026(2) 0.0032(2)
Ag2 0.0647(4) 0.0539(4) 0.0249(3) 0.0001(2) 0.0003(3) -0.0015(3)
Ag3 0.0456(3) 0.0502(4) 0.0630(4) -0.0180(3) 0.0026(3) -0.0068(3)
Ag4 0.0598(4) 0.0432(3) 0.0402(3) 0.0062(2) -0.0054(3) 0.0081(3)
Ag5 0.0301(3) 0.0948(5) 0.0550(4) 0.0022(3) -0.0036(3) -0.0049(3)
Ag6 0.0707(4) 0.0526(4) 0.0303(3) -0.0073(2) 0.0077(3) -0.0032(3)
Ag7 0.0487(3) 0.0431(3) 0.0422(3) 0.0000(2) -0.0012(2) -0.0066(2)
Ag8 0.0752(4) 0.0633(4) 0.0308(3) -0.0110(3) -0.0103(3) -0.0023(3)
Ag9 0.0308(3) 0.1069(7) 0.1021(6) 0.0340(5) 0.0146(4) 0.0063(3)
Ag10 0.0867(5) 0.0440(3) 0.0262(3) -0.0010(2) -0.0105(3) 0.0092(3)
Ag11 0.0394(3) 0.0665(4) 0.0635(4) 0.0048(3) 0.0071(3) -0.0015(3)
Ag12 0.0492(3) 0.0481(4) 0.0578(4) -0.0089(3) 0.0016(3) 0.0036(3)
C1 0.038(4) 0.044(4) 0.034(4) 0.004(3) 0.001(3) 0.006(3)
C2 0.046(4) 0.044(4) 0.026(3) 0.004(3) 0.003(3) 0.007(3)
C3 0.044(4) 0.044(4) 0.039(4) 0.002(3) -0.002(3) -0.011(3)
C4 0.070(5) 0.049(5) 0.034(4) 0.000(3) -0.017(4) -0.004(4)
O11 0.043(3) 0.120(6) 0.056(4) -0.021(4) -0.005(3) 0.012(3)
O12 0.057(4) 0.063(4) 0.066(4) -0.005(3) 0.003(3) 0.007(3)
O21 0.053(3) 0.069(4) 0.043(3) -0.006(3) 0.007(3) 0.002(3)
O22 0.045(3) 0.088(5) 0.042(3) -0.010(3) 0.002(3) 0.003(3)
O31 0.046(3) 0.068(4) 0.057(4) 0.000(3) 0.001(3) -0.003(3)
O32 0.052(4) 0.097(5) 0.064(4) -0.031(4) 0.002(3) -0.008(3)
O41 0.041(3) 0.070(4) 0.045(3) -0.007(3) 0.000(2) -0.006(3)
O42 0.047(3) 0.066(4) 0.061(4) 0.012(3) -0.009(3) -0.002(3)
O51 0.047(3) 0.085(4) 0.048(3) 0.010(3) -0.011(3) -0.009(3)
O52 0.061(4) 0.077(4) 0.056(4) 0.003(3) -0.016(3) -0.006(3)
O61 0.042(3) 0.107(5) 0.052(3) -0.019(3) 0.005(3) 0.005(3)
O62 0.051(3) 0.057(4) 0.056(3) -0.008(3) -0.007(3) -0.004(3)
O71 0.076(5) 0.088(5) 0.078(5) -0.005(4) 0.012(4) -0.005(4)
O72 0.055(4) 0.076(5) 0.074(4) -0.005(3) 0.001(3) 0.013(3)
O81 0.056(4) 0.079(4) 0.058(4) -0.012(3) 0.003(3) -0.006(3)
O82 0.063(4) 0.094(5) 0.066(4) -0.026(4) 0.012(3) -0.027(4)
C11 0.048(5) 0.051(5) 0.051(5) -0.009(4) 0.000(4) 0.007(3)
C12 0.054(7) 0.171(16) 0.073(8) -0.019(9) -0.012(6) 0.010(8)
C21 0.038(4) 0.048(4) 0.044(4) -0.011(3) 0.000(3) 0.000(3)
C22 0.055(6) 0.109(9) 0.064(7) -0.010(6) -0.003(5) -0.009(6)
C31 0.045(4) 0.043(4) 0.045(4) -0.005(3) -0.002(3) -0.002(3)
C32 0.058(7) 0.123(11) 0.065(7) -0.007(7) -0.013(5) -0.005(6)
C41 0.041(4) 0.042(4) 0.046(4) 0.004(3) 0.001(3) -0.009(3)
C42 0.060(6) 0.076(7) 0.052(5) -0.008(4) 0.009(4) -0.005(5)
C51 0.047(5) 0.060(5) 0.052(5) 0.007(4) -0.012(4) -0.002(4)
C52 0.048(6) 0.130(11) 0.073(7) -0.017(7) 0.007(5) -0.005(6)
C61 0.040(4) 0.056(5) 0.052(5) 0.000(4) 0.004(4) -0.010(3)
C62 0.056(7) 0.131(11) 0.087(9) -0.033(8) -0.005(6) 0.002(7)
C71 0.039(4) 0.082(7) 0.037(4) -0.001(4) -0.006(3) 0.007(4)
C72 0.065(7) 0.103(9) 0.069(7) 0.000(6) 0.014(6) 0.022(6)
C81 0.042(4) 0.082(6) 0.040(4) -0.005(4) -0.003(3) -0.011(4)
C82 0.078(9) 0.145(13) 0.073(8) -0.020(8) 0.024(7) -0.047(8)
F11 0.24(4) 0.20(2) 0.13(2) -0.045(18) -0.12(2) 0.15(3)
F12 0.050(9) 0.18(2) 0.118(14) -0.021(14) -0.016(9) -0.021(10)
F13 0.086(10) 0.144(16) 0.065(9) -0.044(9) -0.038(8) 0.034(11)
F11' 0.057(12) 0.39(6) 0.17(3) -0.11(3) -0.059(14) 0.10(2)
F12' 0.24(4) 0.19(3) 0.24(4) -0.09(3) -0.11(3) -0.07(3)
F13' 0.17(2) 0.44(6) 0.083(16) -0.05(3) -0.054(15) 0.13(4)
F21 0.045(10) 0.28(4) 0.15(2) -0.08(3) -0.007(11) -0.014(18)
F22 0.20(4) 0.128(19) 0.19(3) -0.03(2) -0.09(3) -0.07(2)
F23 0.082(15) 0.20(2) 0.110(16) 0.056(16) -0.064(13) -0.042(16)
F21' 0.070(12) 0.15(2) 0.140(19) 0.016(16) -0.041(11) -0.056(12)
F22' 0.113(15) 0.25(3) 0.051(10) -0.056(15) -0.017(10) -0.01(2)
F23' 0.069(13) 0.130(16) 0.23(4) 0.021(18) -0.08(2) 0.013(13)
F31 0.21(3) 0.071(10) 0.116(16) -0.014(10) -0.071(17) -0.062(14)
F32 0.110(18) 0.162(19) 0.050(9) 0.010(10) -0.033(9) -0.011(14)
F33 0.072(13) 0.26(4) 0.17(3) -0.05(3) -0.064(15) 0.005(18)
F31' 0.120(18) 0.41(6) 0.11(2) -0.16(3) -0.021(18) 0.07(3)
F32' 0.13(2) 0.19(2) 0.19(3) 0.12(2) -0.096(19) -0.052(17)
F33' 0.088(13) 0.141(18) 0.088(11) -0.011(13) -0.017(10) -0.055(13)
F41 0.159(8) 0.182(8) 0.061(4) -0.004(5) 0.039(5) 0.039(6)
F42 0.053(4) 0.245(11) 0.182(9) -0.125(8) 0.050(5) -0.030(5)
F43 0.171(8) 0.079(5) 0.122(6) -0.006(4) 0.060(6) 0.031(5)
F51 0.085(5) 0.45(2) 0.059(5) 0.049(8) 0.011(4) 0.001(8)
F52 0.159(9) 0.153(9) 0.244(13) -0.085(9) 0.117(9) -0.015(7)
F53 0.074(4) 0.139(6) 0.119(6) 0.007(5) 0.027(4) -0.020(4)
F61 0.081(12) 0.16(2) 0.19(2) -0.106(19) -0.020(14) 0.061(13)
F62 0.080(12) 0.15(2) 0.22(3) -0.12(2) -0.032(15) 0.016(12)
F63 0.089(18) 0.40(5) 0.14(2) 0.00(2) 0.069(17) 0.04(3)
F61' 0.43(6) 0.091(16) 0.18(3) -0.028(17) -0.02(3) 0.08(3)
F62' 0.086(14) 0.21(2) 0.064(8) -0.067(12) 0.003(8) 0.037(14)
F63' 0.036(10) 0.34(5) 0.15(2) -0.12(3) 0.015(11) -0.003(16)
F71 0.059(9) 0.18(2) 0.120(14) 0.030(15) 0.027(8) 0.055(13)
F72 0.096(17) 0.17(2) 0.090(13) 0.029(14) 0.048(11) -0.007(14)
F73 0.25(4) 0.13(2) 0.24(4) -0.09(2) 0.10(3) 0.05(2)
F71' 0.082(18) 0.17(3) 0.34(5) -0.09(3) 0.11(2) -0.050(18)
F72' 0.142(18) 0.23(3) 0.075(11) -0.040(17) 0.040(11) 0.05(2)
F73' 0.16(2) 0.119(18) 0.15(2) 0.016(16) 0.059(17) 0.090(18)
F81 0.19(3) 0.18(3) 0.15(3) 0.039(19) 0.11(2) -0.01(2)
F82 0.082(10) 0.163(15) 0.083(12) -0.011(12) 0.060(9) -0.023(10)
F83 0.18(3) 0.48(6) 0.16(3) -0.21(3) 0.10(2) -0.26(4)
F81' 0.21(3) 0.133(17) 0.16(2) 0.055(16) 0.000(19) -0.112(18)
F82' 0.36(5) 0.38(5) 0.061(13) -0.08(2) 0.12(2) -0.26(4)
F83' 0.048(9) 0.154(17) 0.18(2) -0.040(14) 0.029(11) -0.047(9)
N1 0.046(4) 0.057(4) 0.025(3) -0.003(3) -0.001(3) 0.002(3)
N2 0.063(4) 0.046(4) 0.026(3) -0.001(2) 0.005(3) 0.005(3)
C01 0.074(6) 0.046(5) 0.037(4) -0.014(3) -0.001(4) 0.009(4)
C02 0.085(6) 0.044(5) 0.038(4) 0.001(3) -0.003(4) 0.015(4)
C03 0.077(6) 0.041(4) 0.029(4) -0.002(3) 0.005(4) 0.006(4)
C04 0.073(5) 0.039(4) 0.031(4) 0.001(3) 0.000(4) 0.002(4)
N3 0.029(3) 0.068(5) 0.066(5) -0.013(4) 0.002(3) -0.004(3)
N4 0.035(3) 0.061(4) 0.067(5) -0.006(3) 0.000(3) -0.008(3)
C05 0.045(5) 0.108(9) 0.079(7) -0.039(6) 0.014(5) -0.023(5)
C06 0.039(5) 0.115(9) 0.094(8) -0.047(7) 0.018(5) -0.015(5)
C07 0.041(5) 0.108(9) 0.079(7) -0.047(6) 0.006(5) -0.012(5)
C08 0.037(4) 0.088(7) 0.089(7) -0.043(6) 0.006(4) -0.008(4)
N5 0.055(4) 0.048(4) 0.031(3) -0.004(3) 0.001(3) -0.004(3)
N6 0.061(4) 0.045(4) 0.026(3) 0.001(2) 0.000(3) -0.004(3)
C09 0.061(5) 0.068(6) 0.038(4) -0.002(4) 0.013(4) -0.008(4)
C010 0.047(4) 0.076(6) 0.035(4) -0.008(4) -0.001(4) -0.004(4)
C011 0.061(5) 0.066(6) 0.042(4) 0.000(4) 0.008(4) -0.007(4)
C012 0.049(5) 0.058(5) 0.045(4) -0.012(4) -0.004(4) -0.004(4)
N7 0.038(3) 0.051(4) 0.062(4) -0.005(3) 0.005(3) -0.005(3)
C013 0.043(5) 0.055(6) 0.115(8) -0.024(5) 0.017(5) 0.000(4)
C014 0.038(4) 0.063(6) 0.106(8) -0.028(5) -0.001(5) -0.010(4)
N8 0.036(3) 0.054(4) 0.058(4) -0.003(3) 0.003(3) -0.003(3)
C015 0.045(5) 0.071(6) 0.094(7) -0.040(5) 0.009(5) -0.001(4)
C016 0.043(5) 0.081(7) 0.085(7) -0.031(5) 0.021(5) 0.005(4)

loop_
_atom_type_symbol
_atom_type_description
_atom_type_scat_dispersion_real
_atom_type_scat_dispersion_imag
_atom_type_scat_source
C C 0.0033 0.0016 'International Tables Vol C Tables 4.2.6.8 and 6.1.1.4'
H H 0.0000 0.0000 'International Tables Vol C Tables 4.2.6.8 and 6.1.1.4'
N N 0.0061 0.0033 'International Tables Vol C Tables 4.2.6.8 and 6.1.1.4'
O O 0.0106 0.0060 'International Tables Vol C Tables 4.2.6.8 and 6.1.1.4'
F F 0.0171 0.0103 'International Tables Vol C Tables 4.2.6.8 and 6.1.1.4'
Ag Ag -0.8971 1.1015 'International Tables Vol C Tables 4.2.6.8 and 6.1.1.4'

loop_
_geom_angle_atom_site_label_1
_geom_angle_atom_site_label_2
_geom_angle_atom_site_label_3
_geom_angle
_geom_angle_site_symmetry_1
_geom_angle_site_symmetry_3
_geom_angle_publ_flag
C1 Ag1 N3 142.8(3) . . ?
C1 Ag1 O62 123.6(2) . . ?
N3 Ag1 O62 88.5(2) . . ?
C1 Ag1 Ag2 47.60(18) . . ?
N3 Ag1 Ag2 118.4(2) . . ?
O62 Ag1 Ag2 95.45(14) . . ?
C1 Ag1 Ag3 50.92(19) . . ?
N3 Ag1 Ag3 91.86(18) . . ?
O62 Ag1 Ag3 153.17(14) . . ?
Ag2 Ag1 Ag3 61.02(2) . . ?
C1 Ag1 Ag7 50.9(2) . . ?
N3 Ag1 Ag7 161.92(18) . . ?
O62 Ag1 Ag7 74.47(13) . . ?
Ag2 Ag1 Ag7 58.747(19) . . ?
Ag3 Ag1 Ag7 100.55(2) . . ?
C1 Ag1 Ag4 55.28(18) . . ?
N3 Ag1 Ag4 139.66(19) . . ?
O62 Ag1 Ag4 105.74(14) . . ?
Ag2 Ag1 Ag4 97.99(2) . . ?
Ag3 Ag1 Ag4 91.14(2) . . ?
Ag7 Ag1 Ag4 53.909(19) . . ?
C1 Ag2 N5 157.3(3) . . ?
C1 Ag2 O82 115.9(3) . . ?
N5 Ag2 O82 86.2(2) . . ?
C1 Ag2 Ag7 52.9(2) . . ?
N5 Ag2 Ag7 108.26(17) . . ?
O82 Ag2 Ag7 135.58(19) . . ?
C1 Ag2 Ag1 48.46(18) . . ?
N5 Ag2 Ag1 139.67(17) . . ?
O82 Ag2 Ag1 79.36(18) . . ?
Ag7 Ag2 Ag1 62.27(2) . . ?
C1 Ag2 Ag3 51.0(2) . . ?
N5 Ag2 Ag3 148.59(17) . . ?
O82 Ag2 Ag3 74.09(15) . . ?
Ag7 Ag2 Ag3 102.90(2) . . ?
Ag1 Ag2 Ag3 60.92(2) . . ?
O32 Ag3 O81 88.0(2) . . ?
O32 Ag3 C1 130.4(3) . . ?
O81 Ag3 C1 126.7(2) . . ?
O32 Ag3 C2 113.9(2) . . ?
O81 Ag3 C2 153.5(2) . . ?
C1 Ag3 C2 27.1(2) . . ?
O32 Ag3 Ag12 77.20(16) . 8_655 ?
O81 Ag3 Ag12 118.11(16) . 8_655 ?
C1 Ag3 Ag12 107.05(17) . 8_655 ?
C2 Ag3 Ag12 82.76(15) . 8_655 ?
O32 Ag3 Ag1 104.42(18) . . ?
O81 Ag3 Ag1 94.95(16) . . ?
C1 Ag3 Ag1 46.45(17) . . ?
C2 Ag3 Ag1 66.16(15) . . ?
Ag12 Ag3 Ag1 146.92(3) 8_655 . ?
O32 Ag3 Ag2 160.33(17) . . ?
O81 Ag3 Ag2 85.06(15) . . ?
C1 Ag3 Ag2 45.68(17) . . ?
C2 Ag3 Ag2 69.36(15) . . ?
Ag12 Ag3 Ag2 122.22(3) 8_655 . ?
Ag1 Ag3 Ag2 58.06(2) . . ?
C2 Ag4 O51 106.4(2) . . ?
C2 Ag4 O11 110.7(3) . . ?
O51 Ag4 O11 83.3(2) . . ?
C2 Ag4 C4 133.2(2) . . ?
O51 Ag4 C4 104.3(3) . . ?
O11 Ag4 C4 107.1(3) . . ?
C2 Ag4 C1 26.7(2) . . ?
O51 Ag4 C1 132.9(2) . . ?
O11 Ag4 C1 112.4(2) . . ?
C4 Ag4 C1 111.9(2) . . ?
C2 Ag4 Ag7 70.41(17) . . ?
O51 Ag4 Ag7 136.62(14) . . ?
O11 Ag4 Ag7 139.49(15) . . ?
C4 Ag4 Ag7 63.01(18) . . ?
C1 Ag4 Ag7 50.67(16) . . ?
C2 Ag4 Ag10 174.46(18) . . ?
O51 Ag4 Ag10 69.41(16) . . ?
O11 Ag4 Ag10 72.87(19) . . ?
C4 Ag4 Ag10 46.83(18) . . ?
C1 Ag4 Ag10 156.59(15) . . ?
Ag7 Ag4 Ag10 109.81(3) . . ?
C2 Ag4 Ag6 41.62(17) . . ?
O51 Ag4 Ag6 71.19(16) . . ?
O11 Ag4 Ag6 85.20(17) . . ?
C4 Ag4 Ag6 166.6(2) . . ?
C1 Ag4 Ag6 66.56(15) . . ?
Ag7 Ag4 Ag6 111.10(2) . . ?
Ag10 Ag4 Ag6 136.59(3) . . ?
C2 Ag4 Ag5 43.11(18) . . ?
O51 Ag4 Ag5 78.88(14) . . ?
O11 Ag4 Ag5 139.26(17) . . ?
C4 Ag4 Ag5 112.66(19) . . ?
C1 Ag4 Ag5 60.04(15) . . ?
Ag7 Ag4 Ag5 70.42(2) . . ?
Ag10 Ag4 Ag5 131.45(3) . . ?
Ag6 Ag4 Ag5 54.44(2) . . ?
C2 Ag4 Ag1 65.51(17) . . ?
O51 Ag4 Ag1 160.65(15) . . ?
O11 Ag4 Ag1 83.57(17) . . ?
C4 Ag4 Ag1 93.1(2) . . ?
C1 Ag4 Ag1 42.58(15) . . ?
Ag7 Ag4 Ag1 59.413(19) . . ?
Ag10 Ag4 Ag1 119.61(3) . . ?
Ag6 Ag4 Ag1 93.64(2) . . ?
Ag5 Ag4 Ag1 102.42(2) . . ?
C2 Ag5 N4 153.1(3) . 4 ?
C2 Ag5 O21 117.1(2) . . ?
N4 Ag5 O21 85.0(2) 4 . ?
C2 Ag5 Ag6 46.20(18) . . ?
N4 Ag5 Ag6 114.12(18) 4 . ?
O21 Ag5 Ag6 160.39(13) . . ?
C2 Ag5 Ag4 47.16(18) . . ?
N4 Ag5 Ag4 149.88(19) 4 . ?
O21 Ag5 Ag4 98.95(13) . . ?
Ag6 Ag5 Ag4 62.46(2) . . ?
C2 Ag6 N6 143.7(2) . 7_565 ?
C2 Ag6 O72 128.2(2) . . ?
N6 Ag6 O72 83.9(2) 7_565 . ?
C2 Ag6 Ag5 48.3(2) . . ?
N6 Ag6 Ag5 132.26(16) 7_565 . ?
O72 Ag6 Ag5 87.66(17) . . ?
C2 Ag6 Ag12 88.34(19) . 8_655 ?
N6 Ag6 Ag12 120.82(16) 7_565 8_655 ?
O72 Ag6 Ag12 72.86(17) . 8_655 ?
Ag5 Ag6 Ag12 100.92(3) . 8_655 ?
C2 Ag6 Ag4 47.51(19) . . ?
N6 Ag6 Ag4 97.51(15) 7_565 . ?
O72 Ag6 Ag4 141.72(17) . . ?
Ag5 Ag6 Ag4 63.10(2) . . ?
Ag12 Ag6 Ag4 133.58(2) 8_655 . ?
O22 Ag7 C1 111.4(2) . . ?
O22 Ag7 O61 85.0(2) . . ?
C1 Ag7 O61 109.4(2) . . ?
O22 Ag7 C3 106.5(2) . . ?
C1 Ag7 C3 134.6(2) . . ?
O61 Ag7 C3 97.7(3) . . ?
O22 Ag7 Ag4 139.31(14) . . ?
C1 Ag7 Ag4 61.12(17) . . ?
O61 Ag7 Ag4 135.70(15) . . ?
C3 Ag7 Ag4 73.96(18) . . ?
O22 Ag7 Ag2 81.81(16) . . ?
C1 Ag7 Ag2 47.14(17) . . ?
O61 Ag7 Ag2 71.04(18) . . ?
C3 Ag7 Ag2 165.76(18) . . ?
Ag4 Ag7 Ag2 107.60(2) . . ?
O22 Ag7 Ag1 140.25(16) . . ?
C1 Ag7 Ag1 46.30(17) . . ?
O61 Ag7 Ag1 76.82(15) . . ?
C3 Ag7 Ag1 110.77(17) . . ?
Ag4 Ag7 Ag1 66.68(2) . . ?
Ag2 Ag7 Ag1 58.98(2) . . ?
O22 Ag7 Ag8 73.96(16) . . ?
C1 Ag7 Ag8 174.43(17) . . ?
O61 Ag7 Ag8 69.16(17) . . ?
C3 Ag7 Ag8 41.92(17) . . ?
Ag4 Ag7 Ag8 115.85(3) . . ?
Ag2 Ag7 Ag8 134.64(3) . . ?
Ag1 Ag7 Ag8 128.66(3) . . ?
O22 Ag7 Ag9 81.31(15) . . ?
C1 Ag7 Ag9 119.16(17) . . ?
O61 Ag7 Ag9 131.29(17) . . ?
C3 Ag7 Ag9 44.02(18) . . ?
Ag4 Ag7 Ag9 71.45(3) . . ?
Ag2 Ag7 Ag9 150.21(3) . . ?
Ag1 Ag7 Ag9 136.48(3) . . ?
Ag8 Ag7 Ag9 62.13(2) . . ?
C3 Ag8 N1 158.5(3) . . ?
C3 Ag8 Ag7 50.5(2) . . ?
N1 Ag8 Ag7 108.98(17) . . ?
C3 Ag8 Ag9 42.7(2) . . ?
N1 Ag8 Ag9 139.12(16) . . ?
Ag7 Ag8 Ag9 60.56(2) . . ?
N8 Ag9 C3 152.1(3) . . ?
N8 Ag9 O52 86.8(2) . . ?
C3 Ag9 O52 120.7(2) . . ?
N8 Ag9 C4 164.8(2) . . ?
C3 Ag9 C4 25.3(2) . . ?
O52 Ag9 C4 97.3(2) . . ?
N8 Ag9 Ag7 139.66(18) . . ?
C3 Ag9 Ag7 48.27(19) . . ?
O52 Ag9 Ag7 96.82(14) . . ?
C4 Ag9 Ag7 54.57(17) . . ?
N8 Ag9 Ag8 116.03(18) . . ?
C3 Ag9 Ag8 39.06(19) . . ?
O52 Ag9 Ag8 153.55(15) . . ?
C4 Ag9 Ag8 64.38(17) . . ?
Ag7 Ag9 Ag8 57.32(2) . . ?
C4 Ag10 N2 174.0(3) . 2_564 ?
C4 Ag10 Ag4 55.3(2) . . ?
N2 Ag10 Ag4 120.37(17) 2_564 . ?
C4 Ag10 Ag12 54.3(2) . . ?
N2 Ag10 Ag12 130.44(17) 2_564 . ?
Ag4 Ag10 Ag12 109.10(2) . . ?
C4 Ag10 Ag11 46.1(2) . . ?
N2 Ag10 Ag11 138.24(18) 2_564 . ?
Ag4 Ag10 Ag11 68.73(2) . . ?
Ag12 Ag10 Ag11 57.97(2) . . ?
C4 Ag11 N7 158.2(3) . . ?
C4 Ag11 O12 108.2(2) . . ?
N7 Ag11 O12 89.2(2) . . ?
C4 Ag11 Ag12 54.5(2) . . ?
N7 Ag11 Ag12 103.76(17) . . ?
O12 Ag11 Ag12 146.68(15) . . ?
C4 Ag11 Ag10 42.32(18) . . ?
N7 Ag11 Ag10 128.44(18) . . ?
O12 Ag11 Ag10 88.34(14) . . ?
Ag12 Ag11 Ag10 59.47(2) . . ?
O41 Ag12 O71 98.4(2) . 8_665 ?
O41 Ag12 O31 140.2(2) . 8_665 ?
O71 Ag12 O31 86.0(2) 8_665 8_665 ?
O41 Ag12 C4 126.4(2) . . ?
O71 Ag12 C4 88.2(3) 8_665 . ?
O31 Ag12 C4 93.1(2) 8_665 . ?
O41 Ag12 C3 113.4(2) . . ?
O71 Ag12 C3 113.8(2) 8_665 . ?
O31 Ag12 C3 100.3(2) 8_665 . ?
C4 Ag12 C3 26.4(2) . . ?
O41 Ag12 Ag3 83.32(14) . 8_665 ?
O71 Ag12 Ag3 153.08(19) 8_665 8_665 ?
O31 Ag12 Ag3 76.24(14) 8_665 8_665 ?
C4 Ag12 Ag3 112.51(18) . 8_665 ?
C3 Ag12 Ag3 89.47(16) . 8_665 ?
O41 Ag12 Ag11 88.81(14) . . ?
O71 Ag12 Ag11 63.21(19) 8_665 . ?
O31 Ag12 Ag11 127.07(15) 8_665 . ?
C4 Ag12 Ag11 47.5(2) . . ?
C3 Ag12 Ag11 61.34(16) . . ?
Ag3 Ag12 Ag11 143.62(3) 8_665 . ?
O41 Ag12 Ag10 147.42(14) . . ?
O71 Ag12 Ag10 56.11(18) 8_665 . ?
O31 Ag12 Ag10 64.55(15) 8_665 . ?
C4 Ag12 Ag10 43.44(17) . . ?
C3 Ag12 Ag10 67.94(17) . . ?
Ag3 Ag12 Ag10 128.85(3) 8_665 . ?
Ag11 Ag12 Ag10 62.56(2) . . ?
O41 Ag12 Ag6 84.23(15) . 8_665 ?
O71 Ag12 Ag6 82.21(19) 8_665 8_665 ?
O31 Ag12 Ag6 57.08(14) 8_665 8_665 ?
C4 Ag12 Ag6 149.03(19) . 8_665 ?
C3 Ag12 Ag6 152.61(16) . 8_665 ?
Ag3 Ag12 Ag6 71.20(2) 8_665 8_665 ?
Ag11 Ag12 Ag6 143.30(3) . 8_665 ?
Ag10 Ag12 Ag6 108.94(2) . 8_665 ?
C2 C1 Ag2 145.3(6) . . ?
C2 C1 Ag1 129.0(6) . . ?
Ag2 C1 Ag1 83.9(2) . . ?
C2 C1 Ag3 89.8(5) . . ?
Ag2 C1 Ag3 83.4(2) . . ?
Ag1 C1 Ag3 82.6(2) . . ?
C2 C1 Ag7 111.3(6) . . ?
Ag2 C1 Ag7 80.0(2) . . ?
Ag1 C1 Ag7 82.8(2) . . ?
Ag3 C1 Ag7 158.9(3) . . ?
C2 C1 Ag4 61.3(4) . . ?
Ag2 C1 Ag4 146.6(3) . . ?
Ag1 C1 Ag4 82.1(2) . . ?
Ag3 C1 Ag4 124.5(3) . . ?
Ag7 C1 Ag4 68.21(19) . . ?
C1 C2 Ag6 154.6(7) . . ?
C1 C2 Ag5 119.8(6) . . ?
Ag6 C2 Ag5 85.5(2) . . ?
C1 C2 Ag4 91.9(5) . . ?
Ag6 C2 Ag4 90.9(2) . . ?
Ag5 C2 Ag4 89.7(3) . . ?
C1 C2 Ag3 63.2(5) . . ?
Ag6 C2 Ag3 95.2(3) . . ?
Ag5 C2 Ag3 143.9(3) . . ?
Ag4 C2 Ag3 126.3(3) . . ?
C4 C3 Ag8 163.3(8) . . ?
C4 C3 Ag9 98.4(7) . . ?
Ag8 C3 Ag9 98.3(3) . . ?
C4 C3 Ag7 94.2(6) . . ?
Ag8 C3 Ag7 87.5(3) . . ?
Ag9 C3 Ag7 87.7(3) . . ?
C4 C3 Ag12 74.3(6) . . ?
Ag8 C3 Ag12 96.7(3) . . ?
Ag9 C3 Ag12 118.0(3) . . ?
Ag7 C3 Ag12 152.8(3) . . ?
C3 C4 Ag10 148.4(7) . . ?
C3 C4 Ag11 109.2(7) . . ?
Ag10 C4 Ag11 91.6(3) . . ?
C3 C4 Ag4 122.7(6) . . ?
Ag10 C4 Ag4 77.9(2) . . ?
Ag11 C4 Ag4 93.4(3) . . ?
C3 C4 Ag12 79.3(6) . . ?
Ag10 C4 Ag12 82.2(3) . . ?
Ag11 C4 Ag12 77.9(3) . . ?
Ag4 C4 Ag12 158.0(3) . . ?
C3 C4 Ag9 56.3(5) . . ?
Ag10 C4 Ag9 105.3(3) . . ?
Ag11 C4 Ag9 163.0(3) . . ?
Ag4 C4 Ag9 88.9(3) . . ?
Ag12 C4 Ag9 105.4(3) . . ?
C11 O11 Ag4 115.2(5) . . ?
C11 O12 Ag11 118.9(6) . . ?
C21 O21 Ag5 130.2(5) . . ?
C21 O22 Ag7 111.8(5) . . ?
C31 O31 Ag12 113.9(5) . 8_655 ?
C31 O32 Ag3 120.1(5) . . ?
C41 O41 Ag12 118.6(5) . . ?
C51 O51 Ag4 113.7(5) . . ?
C51 O52 Ag9 124.6(6) . . ?
C61 O61 Ag7 115.7(5) . . ?
C61 O62 Ag1 118.7(5) . . ?
C71 O71 Ag12 115.9(6) . 8_655 ?
C71 O72 Ag6 129.1(6) . . ?
C81 O81 Ag3 116.6(6) . . ?
C81 O82 Ag2 129.6(6) . . ?
O11 C11 O12 129.6(8) . . ?
O11 C11 C12 115.2(7) . . ?
O12 C11 C12 115.2(7) . . ?
F11' C12 F13 128.4(16) . . ?
F11' C12 F12' 122(2) . . ?
F13 C12 F12' 58.5(19) . . ?
F11' C12 F13' 99(2) . . ?
F13 C12 F13' 48.6(18) . . ?
F12' C12 F13' 107(2) . . ?
F11' C12 F11 47.4(19) . . ?
F13 C12 F11 98.5(17) . . ?
F12' C12 F11 142.9(19) . . ?
F13' C12 F11 54.6(17) . . ?
F11' C12 F12 63.7(19) . . ?
F13 C12 F12 109.2(16) . . ?
F12' C12 F12 61.6(19) . . ?
F13' C12 F12 136.8(17) . . ?
F11 C12 F12 108(2) . . ?
F11' C12 C11 112.1(14) . . ?
F13 C12 C11 116.4(11) . . ?
F12' C12 C11 106.7(12) . . ?
F13' C12 C11 109.3(14) . . ?
F11 C12 C11 109.8(15) . . ?
F12 C12 C11 113.9(11) . . ?
O21 C21 O22 129.5(7) . . ?
O21 C21 C22 116.4(7) . . ?
O22 C21 C22 114.1(6) . . ?
F22' C22 F22 50.5(15) . . ?
F22' C22 F21 128.7(16) . . ?
F22 C22 F21 109.7(18) . . ?
F22' C22 F21' 103.6(17) . . ?
F22 C22 F21' 57.3(16) . . ?
F21 C22 F21' 59.0(16) . . ?
F22' C22 F23' 114(2) . . ?
F22 C22 F23' 136.6(16) . . ?
F21 C22 F23' 43.0(17) . . ?
F21' C22 F23' 101.0(16) . . ?
F22' C22 F23 52.9(14) . . ?
F22 C22 F23 100.7(18) . . ?
F21 C22 F23 101.4(19) . . ?
F21' C22 F23 132.9(13) . . ?
F23' C22 F23 65.2(17) . . ?
F22' C22 C21 114.6(11) . . ?
F22 C22 C21 113.0(13) . . ?
F21 C22 C21 116.6(12) . . ?
F21' C22 C21 113.2(11) . . ?
F23' C22 C21 110.1(11) . . ?
F23 C22 C21 113.8(10) . . ?
O32 C31 O31 130.1(7) . . ?
O32 C31 C32 114.6(7) . . ?
O31 C31 C32 115.2(7) . . ?
F32 C32 F33 109.1(19) . . ?
F32 C32 F33' 128.2(14) . . ?
F33 C32 F33' 44.9(15) . . ?
F32 C32 F31' 51(2) . . ?
F33 C32 F31' 132.8(17) . . ?
F33' C32 F31' 108(2) . . ?
F32 C32 F32' 57.4(15) . . ?
F33 C32 F32' 58.3(16) . . ?
F33' C32 F32' 99.4(15) . . ?
F31' C32 F32' 106(2) . . ?
F32 C32 F31 103.4(15) . . ?
F33 C32 F31 107.4(19) . . ?
F33' C32 F31 63.8(14) . . ?
F31' C32 F31 54(2) . . ?
F32' C32 F31 140.6(14) . . ?
F32 C32 C31 113.8(11) . . ?
F33 C32 C31 113.1(12) . . ?
F33' C32 C31 117.9(11) . . ?
F31' C32 C31 114.1(13) . . ?
F32' C32 C31 109.8(12) . . ?
F31 C32 C31 109.5(10) . . ?
O42 C41 O41 128.8(7) . . ?
O42 C41 C42 116.5(7) . . ?
O41 C41 C42 114.5(6) . . ?
F42 C42 F41 107.9(9) . . ?
F42 C42 F43 105.5(8) . . ?
F41 C42 F43 105.1(8) . . ?
F42 C42 C41 113.1(6) . . ?
F41 C42 C41 112.4(6) . . ?
F43 C42 C41 112.2(6) . . ?
O52 C51 O51 128.8(8) . . ?
O52 C51 C52 115.7(7) . . ?
O51 C51 C52 115.1(7) . . ?
F51 C52 F53 104.3(8) . . ?
F51 C52 F52 106.6(10) . . ?
F53 C52 F52 102.7(8) . . ?
F51 C52 C51 113.9(7) . . ?
F53 C52 C51 115.7(7) . . ?
F52 C52 C51 112.6(8) . . ?
O62 C61 O61 129.1(8) . . ?
O62 C61 C62 115.4(7) . . ?
O61 C61 C62 115.4(7) . . ?
F63' C62 F62 120(2) . . ?
F63' C62 F61 64.1(13) . . ?
F62 C62 F61 105.5(10) . . ?
F63' C62 F62' 104.4(10) . . ?
F62 C62 F62' 36.5(14) . . ?
F61 C62 F62' 131.2(15) . . ?
F63' C62 F63 38.9(12) . . ?
F62 C62 F63 105.8(11) . . ?
F61 C62 F63 102.5(10) . . ?
F62' C62 F63 74.7(15) . . ?
F63' C62 F61' 104.1(11) . . ?
F62 C62 F61' 69.6(13) . . ?
F61 C62 F61' 44.1(14) . . ?
F62' C62 F61' 105.2(11) . . ?
F63 C62 F61' 136(2) . . ?
F63' C62 C61 117.5(14) . . ?
F62 C62 C61 119.4(13) . . ?
F61 C62 C61 113.9(10) . . ?
F62' C62 C61 113.0(10) . . ?
F63 C62 C61 108.1(13) . . ?
F61' C62 C61 111.4(15) . . ?
O71 C71 O72 131.0(8) . . ?
O71 C71 C72 114.4(9) . . ?
O72 C71 C72 114.6(8) . . ?
F73 C72 F71' 126(2) . . ?
F73 C72 F72 105.8(11) . . ?
F71' C72 F72 42.2(14) . . ?
F73 C72 F72' 46.1(12) . . ?
F71' C72 F72' 105.3(11) . . ?
F72 C72 F72' 67.3(13) . . ?
F73 C72 F73' 59.6(11) . . ?
F71' C72 F73' 105.6(10) . . ?
F72 C72 F73' 131.9(16) . . ?
F72' C72 F73' 104.4(10) . . ?
F73 C72 F71 107.1(10) . . ?
F71' C72 F71 62.4(12) . . ?
F72 C72 F71 103.4(9) . . ?
F72' C72 F71 139.6(13) . . ?
F73' C72 F71 51.2(10) . . ?
F73 C72 C71 117.2(13) . . ?
F71' C72 C71 116.2(13) . . ?
F72 C72 C71 113.1(12) . . ?
F72' C72 C71 110.5(11) . . ?
F73' C72 C71 113.9(11) . . ?
F71 C72 C71 109.2(9) . . ?
O82 C81 O81 130.5(8) . . ?
O82 C81 C82 116.4(8) . . ?
O81 C81 C82 113.1(8) . . ?
F82' C82 F83 117.5(19) . . ?
F82' C82 F82 38.2(12) . . ?
F83 C82 F82 104.7(10) . . ?
F82' C82 F81' 105.7(11) . . ?
F83 C82 F81' 65.0(14) . . ?
F82 C82 F81' 135.9(14) . . ?
F82' C82 F83' 106.8(11) . . ?
F83 C82 F83' 38.5(13) . . ?
F82 C82 F83' 76.3(13) . . ?
F81' C82 F83' 103.5(10) . . ?
F82' C82 F81 64.9(12) . . ?
F83 C82 F81 105.7(11) . . ?
F82 C82 F81 102.9(10) . . ?
F81' C82 F81 47.9(11) . . ?
F83' C82 F81 137.8(17) . . ?
F82' C82 C81 120.7(13) . . ?
F83 C82 C81 119.7(13) . . ?
F82 C82 C81 110.9(9) . . ?
F81' C82 C81 110.9(12) . . ?
F83' C82 C81 107.7(10) . . ?
F81 C82 C81 111.6(13) . . ?
F11' F11 F13' 124(2) . . ?
F11' F11 C12 66.2(11) . . ?
F13' F11 C12 62.7(9) . . ?
C12 F12 F12' 59.1(10) . . ?
C12 F12 F11' 58.0(10) . . ?
F12' F12 F11' 114.1(16) . . ?
F13' F13 F12' 126.1(12) . . ?
F13' F13 C12 65.8(9) . . ?
F12' F13 C12 60.8(10) . . ?
F11 F11' C12 66.4(10) . . ?
F11 F11' F12 120.3(15) . . ?
C12 F11' F12 58.3(10) . . ?
F13 F12' C12 60.7(10) . . ?
F13 F12' F12 109.1(14) . . ?
C12 F12' F12 59.3(10) . . ?
F13 F13' F11 121(2) . . ?
F13 F13' C12 65.6(10) . . ?
F11 F13' C12 62.8(9) . . ?
F23' F21 F21' 127.4(14) . . ?
F23' F21 C22 68.6(9) . . ?
F21' F21 C22 60.5(9) . . ?
F22' F22 F21' 120.0(16) . . ?
F22' F22 C22 64.6(8) . . ?
F21' F22 C22 61.4(9) . . ?
F22' F23 C22 63.3(8) . . ?
F22' F23 F23' 115.8(13) . . ?
C22 F23 F23' 57.4(9) . . ?
F22 F21' F21 114.5(17) . . ?
F22 F21' C22 61.3(8) . . ?
F21 F21' C22 60.5(9) . . ?
F22 F22' F23 124.1(15) . . ?
F22 F22' C22 64.8(8) . . ?
F23 F22' C22 63.7(8) . . ?
F21 F23' C22 68.4(9) . . ?
F21 F23' F23 116.1(18) . . ?
C22 F23' F23 57.5(9) . . ?
F31' F31 C32 62.8(11) . . ?
F31' F31 F33' 110.4(17) . . ?
C32 F31 F33' 57.9(8) . . ?
F31' F32 F32' 121.9(18) . . ?
F31' F32 C32 64.4(11) . . ?
F32' F32 C32 61.4(8) . . ?
F33' F33 F32' 122.5(17) . . ?
F33' F33 C32 67.6(8) . . ?
F32' F33 C32 61.0(9) . . ?
F32 F31' F31 124.1(13) . . ?
F32 F31' C32 64.2(11) . . ?
F31 F31' C32 63.1(10) . . ?
F32 F32' F33 114.5(16) . . ?
F32 F32' C32 61.1(8) . . ?
F33 F32' C32 60.7(8) . . ?
F33 F33' C32 67.6(8) . . ?
F33 F33' F31 124.0(14) . . ?
C32 F33' F31 58.3(8) . . ?
F61' F61 C62 68.0(8) . . ?
F61' F61 F63' 120.0(13) . . ?
C62 F61 F63' 57.8(7) . . ?
F62' F62 C62 72.0(8) . . ?
F62' F62 F61' 125.8(13) . . ?
C62 F62 F61' 55.3(7) . . ?
F63' F63 C62 70.3(8) . . ?
F63' F63 F62' 111(2) . . ?
C62 F63 F62' 52.6(8) . . ?
F61 F61' C62 67.9(8) . . ?
F61 F61' F62 112.8(17) . . ?
C62 F61' F62 55.1(7) . . ?
F62 F62' C62 71.5(8) . . ?
F62 F62' F63 116.4(16) . . ?
C62 F62' F63 52.6(8) . . ?
F63 F63' C62 70.9(7) . . ?
F63 F63' F61 128.1(11) . . ?
C62 F63' F61 58.1(7) . . ?
F73' F71 C72 64.4(6) . . ?
F73' F71 F71' 113.5(13) . . ?
C72 F71 F71' 58.6(7) . . ?
F71' F72 C72 68.7(8) . . ?
F71' F72 F72' 119.1(14) . . ?
C72 F72 F72' 56.3(7) . . ?
F72' F73 F73' 125.4(12) . . ?
F72' F73 C72 67.2(7) . . ?
F73' F73 C72 60.4(6) . . ?
F72 F71' C72 69.0(8) . . ?
F72 F71' F71 126.0(11) . . ?
C72 F71' F71 58.9(7) . . ?
F73 F72' C72 66.6(7) . . ?
F73 F72' F72 113.5(14) . . ?
C72 F72' F72 56.3(7) . . ?
F71 F73' F73 119.6(12) . . ?
F71 F73' C72 64.5(6) . . ?
F73 F73' C72 59.9(6) . . ?
F81' F81 C82 66.0(7) . . ?
F81' F81 F82' 114.5(15) . . ?
C82 F81 F82' 57.2(6) . . ?
F82' F82 C82 70.3(8) . . ?
F82' F82 F83' 112.3(15) . . ?
C82 F82 F83' 51.9(7) . . ?
F83' F83 C82 71.1(8) . . ?
F83' F83 F81' 128.7(8) . . ?
C82 F83 F81' 57.6(7) . . ?
F81 F81' C82 66.1(6) . . ?
F81 F81' F83 114.6(14) . . ?
C82 F81' F83 57.4(7) . . ?
F82 F82' C82 71.5(7) . . ?
F82 F82' F81 129.0(9) . . ?
C82 F82' F81 57.9(7) . . ?
F83 F83' C82 70.4(8) . . ?
F83 F83' F82 109.2(18) . . ?
C82 F83' F82 51.8(7) . . ?
C01 N1 C04 116.5(6) . . ?
C01 N1 Ag8 120.8(5) . . ?
C04 N1 Ag8 122.6(5) . . ?
C03 N2 C02 116.9(6) . . ?
C03 N2 Ag10 122.2(5) . 2_565 ?
C02 N2 Ag10 121.0(5) . 2_565 ?
N1 C01 C02 121.8(7) . . ?
N2 C02 C01 121.5(7) . . ?
N2 C03 C04 121.4(7) . . ?
N1 C04 C03 121.9(7) . . ?
C05 N3 C08 115.4(7) . . ?
C05 N3 Ag1 121.9(6) . . ?
C08 N3 Ag1 121.5(6) . . ?
C07 N4 C06 116.4(8) . . ?
C07 N4 Ag5 120.9(6) . 4_455 ?
C06 N4 Ag5 122.6(6) . 4_455 ?
N3 C05 C06 122.2(9) . . ?
N4 C06 C05 122.4(9) . . ?
N4 C07 C08 121.3(8) . . ?
N3 C08 C07 122.1(8) . . ?
C09 N5 C012 115.4(6) . . ?
C09 N5 Ag2 123.9(5) . . ?
C012 N5 Ag2 120.7(5) . . ?
C010 N6 C011 115.8(6) . . ?
C010 N6 Ag6 122.6(5) . 7_566 ?
C011 N6 Ag6 121.4(5) . 7_566 ?
N5 C09 C010 122.9(8) . . ?
N6 C010 C09 122.1(8) . . ?
N6 C011 C012 121.2(8) . . ?
N5 C012 C011 122.6(8) . . ?
C014 N7 C013 116.4(7) . . ?
C014 N7 Ag11 124.0(5) . . ?
C013 N7 Ag11 119.5(6) . . ?
N7 C013 C014 121.5(8) . 5_565 ?
N7 C014 C013 122.1(8) . 5_565 ?
C016 N8 C015 116.1(7) . . ?
C016 N8 Ag9 122.6(6) . . ?
C015 N8 Ag9 120.9(6) . . ?
N8 C015 C016 121.8(8) . 5_665 ?
N8 C016 C015 122.1(8) . 5_665 ?

loop_
_geom_bond_atom_site_label_1
_geom_bond_atom_site_label_2
_geom_bond_distance
_geom_bond_site_symmetry_2
_geom_bond_publ_flag
Ag1 C1 2.216(7) . ?
Ag1 N3 2.292(6) . ?
Ag1 O62 2.409(6) . ?
Ag1 Ag2 2.9445(8) . ?
Ag1 Ag3 3.0326(9) . ?
Ag1 Ag7 3.0413(8) . ?
Ag1 Ag4 3.2442(9) . ?
Ag2 C1 2.186(7) . ?
Ag2 N5 2.243(6) . ?
Ag2 O82 2.404(6) . ?
Ag2 Ag7 2.9373(8) . ?
Ag2 Ag3 3.0355(8) . ?
Ag3 O32 2.301(6) . ?
Ag3 O81 2.341(6) . ?
Ag3 C1 2.374(8) . ?
Ag3 C2 2.660(7) . ?
Ag3 Ag12 2.9750(9) 8_655 ?
Ag4 C2 2.363(7) . ?
Ag4 O51 2.371(6) . ?
Ag4 O11 2.385(6) . ?
Ag4 C4 2.416(8) . ?
Ag4 C1 2.692(7) . ?
Ag4 Ag7 2.8549(8) . ?
Ag4 Ag10 2.8723(8) . ?
Ag4 Ag6 3.2047(9) . ?
Ag4 Ag5 3.2229(9) . ?
Ag5 C2 2.203(7) . ?
Ag5 N4 2.283(6) 4 ?
Ag5 O21 2.526(6) . ?
Ag5 Ag6 2.9400(9) . ?
Ag6 C2 2.129(7) . ?
Ag6 N6 2.312(6) 7_565 ?
Ag6 O72 2.395(6) . ?
Ag6 Ag12 3.1288(9) 8_655 ?
Ag7 O22 2.330(6) . ?
Ag7 C1 2.378(8) . ?
Ag7 O61 2.406(6) . ?
Ag7 C3 2.437(8) . ?
Ag7 Ag8 3.1543(9) . ?
Ag7 Ag9 3.2636(9) . ?
Ag8 C3 2.109(7) . ?
Ag8 N1 2.215(6) . ?
Ag8 Ag9 3.3129(11) . ?
Ag9 N8 2.251(6) . ?
Ag9 C3 2.270(7) . ?
Ag9 O52 2.584(7) . ?
Ag9 C4 2.700(9) . ?
Ag10 C4 2.143(7) . ?
Ag10 N2 2.180(6) 2_564 ?
Ag10 Ag12 3.0880(8) . ?
Ag10 Ag11 3.1818(9) . ?
Ag11 C4 2.293(9) . ?
Ag11 N7 2.294(6) . ?
Ag11 O12 2.501(6) . ?
Ag11 Ag12 3.0396(9) . ?
Ag12 O41 2.245(5) . ?
Ag12 O71 2.414(7) 8_665 ?
Ag12 O31 2.433(6) 8_665 ?
Ag12 C4 2.532(8) . ?
Ag12 C3 2.583(8) . ?
Ag12 Ag3 2.9750(9) 8_665 ?
Ag12 Ag6 3.1288(9) 8_665 ?
C1 C2 1.211(10) . ?
C3 C4 1.168(10) . ?
O11 C11 1.217(10) . ?
O12 C11 1.240(10) . ?
O21 C21 1.224(9) . ?
O22 C21 1.240(9) . ?
O31 C31 1.232(9) . ?
O31 Ag12 2.433(6) 8_655 ?
O32 C31 1.224(9) . ?
O41 C41 1.260(9) . ?
O42 C41 1.238(9) . ?
O51 C51 1.245(10) . ?
O52 C51 1.237(10) . ?
O61 C61 1.237(10) . ?
O62 C61 1.229(9) . ?
O71 C71 1.220(11) . ?
O71 Ag12 2.414(7) 8_655 ?
O72 C71 1.226(11) . ?
O81 C81 1.242(10) . ?
O82 C81 1.216(10) . ?
C11 C12 1.512(10) . ?
C12 F11' 1.317(5) . ?
C12 F13 1.318(5) . ?
C12 F12' 1.318(5) . ?
C12 F13' 1.319(5) . ?
C12 F11 1.320(5) . ?
C12 F12 1.322(5) . ?
C21 C22 1.513(9) . ?
C22 F22' 1.315(5) . ?
C22 F22 1.317(5) . ?
C22 F21 1.317(5) . ?
C22 F21' 1.318(5) . ?
C22 F23' 1.318(5) . ?
C22 F23 1.320(5) . ?
C31 C32 1.509(9) . ?
C32 F32 1.314(5) . ?
C32 F33 1.314(5) . ?
C32 F33' 1.314(5) . ?
C32 F31' 1.316(5) . ?
C32 F32' 1.318(5) . ?
C32 F31 1.319(5) . ?
C41 C42 1.509(9) . ?
C42 F42 1.308(5) . ?
C42 F41 1.316(5) . ?
C42 F43 1.316(5) . ?
C51 C52 1.495(10) . ?
C52 F51 1.312(5) . ?
C52 F53 1.313(5) . ?
C52 F52 1.317(5) . ?
C61 C62 1.489(10) . ?
C62 F63' 1.314(5) . ?
C62 F62 1.315(5) . ?
C62 F61 1.318(5) . ?
C62 F62' 1.318(5) . ?
C62 F63 1.319(5) . ?
C62 F61' 1.319(5) . ?
C71 C72 1.524(10) . ?
C72 F73 1.311(5) . ?
C72 F71' 1.314(5) . ?
C72 F72 1.317(5) . ?
C72 F72' 1.317(5) . ?
C72 F73' 1.317(5) . ?
C72 F71 1.318(5) . ?
C81 C82 1.496(10) . ?
C82 F82' 1.310(5) . ?
C82 F83 1.315(5) . ?
C82 F82 1.320(5) . ?
C82 F81' 1.319(5) . ?
C82 F83' 1.321(5) . ?
C82 F81 1.321(5) . ?
F11 F11' 1.06(4) . ?
F11 F13' 1.21(3) . ?
F12 F12' 1.35(4) . ?
F12 F11' 1.39(4) . ?
F13 F13' 1.08(4) . ?
F13 F12' 1.29(4) . ?
F21 F23' 0.97(4) . ?
F21 F21' 1.30(3) . ?
F22 F22' 1.12(3) . ?
F22 F21' 1.26(3) . ?
F23 F22' 1.17(3) . ?
F23 F23' 1.42(3) . ?
F31 F31' 1.20(4) . ?
F31 F33' 1.39(3) . ?
F32 F31' 1.14(4) . ?
F32 F32' 1.27(3) . ?
F33 F33' 1.00(3) . ?
F33 F32' 1.28(3) . ?
F61 F61' 0.99(3) . ?
F61 F63' 1.40(3) . ?
F62 F62' 0.82(3) . ?
F62 F61' 1.50(2) . ?
F63 F63' 0.88(3) . ?
F63 F62' 1.60(3) . ?
F71 F73' 1.14(2) . ?
F71 F71' 1.36(2) . ?
F72 F71' 0.95(3) . ?
F72 F72' 1.46(3) . ?
F73 F72' 1.03(2) . ?
F73 F73' 1.31(2) . ?
F81 F81' 1.07(2) . ?
F81 F82' 1.41(2) . ?
F82 F82' 0.86(3) . ?
F82 F83' 1.63(2) . ?
F83 F83' 0.87(3) . ?
F83 F81' 1.42(3) . ?
N1 C01 1.329(10) . ?
N1 C04 1.338(10) . ?
N2 C03 1.330(10) . ?
N2 C02 1.336(10) . ?
N2 Ag10 2.180(6) 2_565 ?
C01 C02 1.384(11) . ?
C03 C04 1.380(10) . ?
N3 C05 1.295(11) . ?
N3 C08 1.326(11) . ?
N4 C07 1.296(11) . ?
N4 C06 1.305(12) . ?
N4 Ag5 2.283(6) 4_455 ?
C05 C06 1.375(12) . ?
C07 C08 1.386(12) . ?
N5 C09 1.317(10) . ?
N5 C012 1.332(10) . ?
N6 C010 1.323(10) . ?
N6 C011 1.347(10) . ?
N6 Ag6 2.312(6) 7_566 ?
C09 C010 1.367(11) . ?
C011 C012 1.368(11) . ?
N7 C014 1.316(11) . ?
N7 C013 1.330(11) . ?
C013 C014 1.371(12) 5_565 ?
C014 C013 1.371(12) 5_565 ?
N8 C016 1.294(11) . ?
N8 C015 1.328(10) . ?
C015 C016 1.380(12) 5_665 ?
C016 C015 1.380(12) 5_665 ?
